data_7702416
loop_
_publ_author_name
'Yamamoto, Yasuhiro'
'Sugawara, Ken-ichiro'
'Aiko, Tsuyoshi'
'Ma, Jian-Fang'

_publ_contact_author
;
    ENTER NAME
 ENTER ADDRESS
;
_publ_section_title
;
 Reaction of [RuCl2(DMSO)4] with aromatic phosphines bearing ortho-methoxy
 groups&#x200A;&#x2020;
;
_journal_issue 22
_journal_name_full 'Journal of the Chemical Society, Dalton Transactions'
_journal_page_first 4003
_journal_paper_doi 10.1039/a906435d
_journal_year 1999
_chemical_compound_source 'compound 5a'
_chemical_formula_moiety 'C47 H46 Cl2 N3 O2 P Ru '
_chemical_formula_sum 'C47 H46 Cl2 N3 O2 P Ru'
_chemical_formula_weight 887.85
_space_group_IT_number 14
_space_group_name_Hall '-P 2yn'
_space_group_name_H-M_alt 'P 1 21/n 1'
_symmetry_cell_setting monoclinic
_symmetry_Int_Tables_number 14
_symmetry_space_group_name_H-M 'P 1 21/n 1'
_audit_creation_date 'Wed Mar 10 10:31:55 1999'
_audit_creation_method 'from TEXRAY.INF file'
_cell_angle_alpha 90
_cell_angle_beta 93.17(2)
_cell_angle_gamma 90
_cell_formula_units_Z 4
_cell_length_a 11.441(5)
_cell_length_b 19.851(3)
_cell_length_c 19.068(3)
_cell_measurement_reflns_used 25
_cell_measurement_temperature 299.2
_cell_measurement_theta_max 13.5
_cell_measurement_theta_min 10.9
_cell_volume 4324(2)
_computing_cell_refinement 'MSC/AFC Diffractometer Control'
_computing_data_collection 'MSC/AFC Diffractometer Control'
_computing_data_reduction teXsan
_computing_publication_material teXsan
_computing_structure_refinement teXsan
_computing_structure_solution 'DIRDIF92 (PATTY)'
_diffrn_ambient_temperature 299.2
_diffrn_measurement_device 'Rigaku AFC5S'
_diffrn_measurement_method \w-2\q
_diffrn_orient_matrix_UB_11 0.08615
_diffrn_orient_matrix_UB_12 0.00330
_diffrn_orient_matrix_UB_13 0.01153
_diffrn_orient_matrix_UB_21 0.01544
_diffrn_orient_matrix_UB_22 -0.01220
_diffrn_orient_matrix_UB_23 -0.04952
_diffrn_orient_matrix_UB_31 -0.00196
_diffrn_orient_matrix_UB_32 0.04877
_diffrn_orient_matrix_UB_33 -0.01316
_diffrn_radiation_detector 'scintillation counter'
_diffrn_radiation_monochromator graphite
_diffrn_radiation_source 'Rigaku sealed tube'
_diffrn_radiation_type 'Mo K\a'
_diffrn_radiation_wavelength 0.7107
_diffrn_reflns_av_R_equivalents 6.35
_diffrn_reflns_av_sigmaI/netI 0.137
_diffrn_reflns_limit_h_max 12
_diffrn_reflns_limit_h_min 0
_diffrn_reflns_limit_k_max 21
_diffrn_reflns_limit_k_min 0
_diffrn_reflns_limit_l_max 20
_diffrn_reflns_limit_l_min -20
_diffrn_reflns_number 6221
_diffrn_reflns_reduction_process 'Lp corrections applied'
_diffrn_reflns_theta_max 22.50
_diffrn_reflns_theta_min 2.03
_diffrn_standards_decay_% 0.98
_diffrn_standards_interval_count 200
_diffrn_standards_number 3
_exptl_absorpt_coefficient_mu 0.564
_exptl_absorpt_correction_T_max 0.998
_exptl_absorpt_correction_T_min 0.940
_exptl_absorpt_correction_type '\y scans(North,Phillips & Mathews,1968)'
_exptl_crystal_colour pale
_exptl_crystal_density_diffrn 1.364
_exptl_crystal_density_meas ?
_exptl_crystal_description prismatic
_exptl_crystal_F_000 1832.00
_exptl_crystal_size_max 0.500
_exptl_crystal_size_mid 0.200
_exptl_crystal_size_min 0.200
_refine_diff_density_max 0.41
_refine_diff_density_min -0.41
_refine_ls_extinction_method none
_refine_ls_goodness_of_fit_obs 1.297
_refine_ls_hydrogen_treatment noref
_refine_ls_matrix_type full
_refine_ls_number_constraints 0
_refine_ls_number_parameters 505
_refine_ls_number_reflns 3169
_refine_ls_number_restraints 0
_refine_ls_R_factor_obs 0.0477
_refine_ls_shift/esd_max 0.1860
_refine_ls_shift/esd_mean 0.0280
_refine_ls_structure_factor_coef F
_refine_ls_weighting_details 'w = 1/[\s^2^(Fo) + 0.00087|Fo|^2^]'
_refine_ls_weighting_scheme calc
_refine_ls_wR_factor_obs 0.0654
_reflns_number_observed 3169
_reflns_number_total 5878
_reflns_observed_criterion >3.0sigma(I)
_cod_data_source_file 906435d.txt
_cod_data_source_block 5a
_cod_depositor_comments
;
The following automatic conversions were performed:

data item '_exptl_crystal_density_meas' value 'not measured' was
changed to '?' -- the value is perceived as not measured.

data item '_refine_ls_weighting_scheme' value 'w = 1/[\s^2^(Fo) +
0.00087|Fo|^2^]' was changed to 'calc'. A new data item
'_refine_ls_weighting_details' was created with the value set to 'w =
1/[\s^2^(Fo) + 0.00087|Fo|^2^]'.

Automatic conversion script
Id: cif_fix_values 6909 2019-04-08 15:41:33Z antanas 
;
_cod_original_cell_volume 4323(2)
_cod_original_sg_symbol_H-M 'P 21/n     '
_cod_original_formula_sum 'C47 H46 Cl2 N3 O2 P Ru '
_cod_database_code 7702416

loop_
_symmetry_equiv_pos_as_xyz
'   +x,   +y,   +z'
1/2-x,1/2+y,1/2-z
'   -x,   -y,   -z'
1/2+x,1/2-y,1/2+z

loop_
_atom_site_aniso_label
_atom_site_aniso_U_11
_atom_site_aniso_U_22
_atom_site_aniso_U_33
_atom_site_aniso_U_12
_atom_site_aniso_U_13
_atom_site_aniso_U_23
Ru(1) 0.0390(4) 0.0294(3) 0.0312(3) 0.0006(4) -0.0033(3) 0.0028(4)
Cl(1) 0.066(2) 0.039(1) 0.050(1) -0.007(1) -0.011(1) -0.008(1)
Cl(2) 0.048(1) 0.065(2) 0.052(1) -0.009(1) -0.010(1) -0.007(1)
P(1) 0.040(1) 0.028(1) 0.037(1) 0.001(1) -0.006(1) -0.003(1)
O(1) 0.111(5) 0.038(4) 0.056(4) -0.011(4) -0.021(4) 0.008(3)
O(2) 0.078(5) 0.057(4) 0.039(4) -0.005(4) -0.014(3) 0.005(3)
N(1) 0.045(4) 0.039(4) 0.040(4) 0.004(4) -0.001(4) 0.007(4)
N(2) 0.042(5) 0.057(5) 0.047(5) 0.013(4) 0.012(4) 0.009(4)
N(3) 0.043(4) 0.040(4) 0.037(4) -0.002(4) 0.004(4) 0.001(4)
C(1) 0.046(5) 0.042(5) 0.036(5) 0.000(4) -0.001(4) -0.004(4)
C(2) 0.061(6) 0.039(5) 0.050(5) 0.002(5) -0.006(5) 0.001(5)
C(3) 0.080(8) 0.029(5) 0.094(8) -0.016(5) 0.004(6) -0.017(6)
C(4) 0.096(8) 0.055(7) 0.055(6) -0.009(6) -0.009(6) -0.020(6)
C(5) 0.068(7) 0.069(7) 0.042(5) -0.011(5) -0.013(5) -0.023(5)
C(6) 0.043(5) 0.049(6) 0.036(5) -0.002(5) 0.000(4) -0.006(5)
C(7) 0.14(1) 0.032(6) 0.096(9) -0.002(7) 0.001(8) 0.025(6)
C(8) 0.14(1) 0.115(10) 0.065(8) -0.030(9) -0.042(8) 0.027(7)
C(9) 0.040(5) 0.043(6) 0.036(5) 0.000(5) -0.005(4) 0.002(4)
C(10) 0.061(7) 0.070(7) 0.069(7) -0.005(6) 0.007(6) -0.025(6)
C(11) 0.069(7) 0.12(1) 0.069(7) -0.021(8) 0.025(6) -0.010(8)
C(12) 0.058(7) 0.090(9) 0.080(8) -0.014(7) 0.016(6) 0.007(7)
C(13) 0.043(6) 0.063(7) 0.084(8) -0.014(5) 0.001(6) 0.000(6)
C(14) 0.040(6) 0.057(6) 0.055(6) -0.008(5) -0.004(5) -0.001(5)
C(15) 0.043(5) 0.034(5) 0.050(6) 0.009(4) -0.012(5) -0.006(4)
C(16) 0.049(6) 0.053(6) 0.050(6) 0.002(5) -0.005(5) 0.002(5)
C(17) 0.070(7) 0.080(8) 0.050(6) 0.008(6) -0.025(5) 0.011(6)
C(18) 0.082(8) 0.079(8) 0.085(8) 0.029(7) -0.038(7) -0.008(7)
C(19) 0.063(7) 0.081(8) 0.104(9) 0.033(6) -0.025(7) -0.030(7)
C(20) 0.062(7) 0.087(8) 0.057(6) 0.030(6) -0.017(5) -0.024(6)
C(21) 0.033(5) 0.044(5) 0.037(5) -0.001(4) -0.007(4) -0.003(4)
C(22) 0.058(6) 0.038(5) 0.034(5) 0.017(5) 0.017(5) 0.017(4)
C(23) 0.067(7) 0.053(6) 0.044(6) 0.016(5) 0.012(5) 0.007(5)
C(24) 0.105(9) 0.089(8) 0.047(6) 0.026(8) 0.013(6) 0.027(7)
C(25) 0.103(9) 0.084(9) 0.073(8) 0.009(8) 0.038(7) 0.029(7)
C(26) 0.059(7) 0.047(6) 0.125(9) -0.002(5) 0.039(7) 0.026(7)
C(27) 0.060(6) 0.044(6) 0.070(7) -0.001(6) 0.003(5) -0.005(6)
C(28) 0.093(8) 0.079(8) 0.064(7) -0.006(7) -0.025(6) 0.000(6)
C(29) 0.067(7) 0.089(9) 0.096(8) -0.018(7) -0.012(6) 0.000(8)
C(30) 0.050(6) 0.048(6) 0.032(5) 0.002(5) 0.002(4) 0.010(4)
C(31) 0.049(6) 0.071(7) 0.040(5) 0.011(6) 0.019(5) 0.021(5)
C(32) 0.060(7) 0.098(9) 0.054(6) 0.015(7) 0.008(6) 0.019(6)
C(33) 0.052(7) 0.17(1) 0.073(8) 0.022(9) -0.006(6) 0.027(9)
C(34) 0.12(1) 0.15(1) 0.065(8) 0.083(9) 0.024(8) 0.016(8)
C(35) 0.14(1) 0.073(8) 0.066(8) 0.035(8) 0.026(8) 0.005(6)
C(36) 0.089(8) 0.060(7) 0.051(6) 0.026(6) 0.019(6) -0.002(5)
C(37) 0.081(9) 0.13(1) 0.107(10) -0.031(8) -0.028(8) 0.035(9)
C(38) 0.14(1) 0.058(8) 0.102(10) -0.012(8) 0.009(9) 0.002(7)
C(39) 0.037(5) 0.037(5) 0.033(5) 0.001(4) -0.006(4) -0.001(4)
C(40) 0.066(6) 0.027(5) 0.021(4) 0.000(4) -0.005(4) 0.000(4)
C(41) 0.052(6) 0.045(5) 0.041(5) 0.007(5) -0.001(5) -0.001(5)
C(42) 0.063(7) 0.070(7) 0.051(6) 0.023(6) -0.006(5) 0.011(5)
C(43) 0.118(9) 0.056(7) 0.043(6) 0.016(7) -0.027(6) 0.007(5)
C(44) 0.088(8) 0.062(7) 0.040(6) -0.010(6) 0.002(6) 0.019(5)
C(45) 0.064(6) 0.039(5) 0.036(5) 0.003(5) 0.006(5) 0.004(4)
C(46) 0.069(7) 0.102(9) 0.070(7) 0.004(7) 0.005(6) 0.023(7)
C(47) 0.068(7) 0.093(8) 0.051(6) 0.001(6) 0.021(5) 0.010(6)

loop_
_atom_site_label
_atom_site_fract_x
_atom_site_fract_y
_atom_site_fract_z
_atom_site_U_iso_or_equiv
_atom_site_thermal_displace_type
_atom_site_calc_flag
_atom_site_occupancy
Ru1 0.13535(6) 0.09484(3) 0.24477(3) 0.0334(2) Uani d 1.00
Cl1 0.2620(2) 0.1641(1) 0.3221(1) 0.0522(7) Uani d 1.00
Cl2 -0.0073(2) 0.0313(1) 0.1734(1) 0.0553(7) Uani d 1.00
P1 0.2962(2) 0.0373(1) 0.1956(1) 0.0354(6) Uani d 1.00
O1 0.2545(6) -0.1034(3) 0.2393(3) 0.069(2) Uani d 1.00
O2 0.2061(6) 0.0421(3) 0.0488(3) 0.059(2) Uani d 1.00
N1 0.1060(6) -0.0139(3) 0.3625(4) 0.041(2) Uani d 1.00
N2 -0.0794(6) 0.1726(4) 0.3003(4) 0.048(2) Uani d 1.00
N3 0.1097(6) 0.2039(3) 0.1256(3) 0.040(2) Uani d 1.00
C1 0.2486(7) -0.0343(4) 0.1402(4) 0.041(3) Uani d 1.00
C2 0.2334(8) -0.0987(5) 0.1682(5) 0.050(3) Uani d 1.00
C3 0.1947(9) -0.1521(4) 0.1258(6) 0.068(4) Uani d 1.00
C4 0.1646(10) -0.1405(5) 0.0566(5) 0.069(4) Uani d 1.00
C5 0.1665(9) -0.0763(5) 0.0277(5) 0.061(3) Uani d 1.00
C6 0.2068(7) -0.0232(4) 0.0713(4) 0.043(3) Uani d 1.00
C7 0.255(1) -0.1663(5) 0.2727(6) 0.090(4) Uani d 1.00
C8 0.159(1) 0.0598(7) -0.0179(6) 0.108(5) Uani d 1.00
C9 0.3955(7) 0.0864(4) 0.1423(4) 0.040(2) Uani d 1.00
C10 0.4538(9) 0.0612(5) 0.0867(5) 0.066(3) Uani d 1.00
C11 0.5337(9) 0.0989(7) 0.0523(6) 0.086(4) Uani d 1.00
C12 0.5595(9) 0.1641(6) 0.0741(6) 0.076(4) Uani d 1.00
C13 0.5021(8) 0.1895(5) 0.1297(6) 0.063(3) Uani d 1.00
C14 0.4197(8) 0.1520(5) 0.1629(5) 0.051(3) Uani d 1.00
C15 0.4109(7) 0.0015(4) 0.2567(4) 0.043(3) Uani d 1.00
C16 0.4122(8) 0.0117(5) 0.3286(5) 0.051(3) Uani d 1.00
C17 0.4989(9) -0.0168(6) 0.3726(5) 0.067(3) Uani d 1.00
C18 0.5845(10) -0.0554(6) 0.3467(6) 0.083(4) Uani d 1.00
C19 0.5866(9) -0.0661(6) 0.2754(6) 0.084(4) Uani d 1.00
C20 0.4995(9) -0.0373(5) 0.2317(5) 0.070(3) Uani d 1.00
C21 0.1221(7) 0.0247(4) 0.3181(4) 0.038(3) Uani d 1.00
C22 0.0658(8) -0.0579(4) 0.4140(4) 0.043(3) Uani d 1.00
C23 0.1212(8) -0.0548(5) 0.4806(5) 0.055(3) Uani d 1.00
C24 0.072(1) -0.0946(6) 0.5311(5) 0.080(4) Uani d 1.00
C25 -0.022(1) -0.1355(6) 0.5158(6) 0.086(4) Uani d 1.00
C26 -0.0708(9) -0.1380(5) 0.4493(7) 0.076(4) Uani d 1.00
C27 -0.0281(8) -0.0993(5) 0.3954(5) 0.058(3) Uani d 1.00
C28 0.2277(10) -0.0129(6) 0.4965(5) 0.080(4) Uani d 1.00
C29 -0.0806(9) -0.1008(6) 0.3217(6) 0.085(4) Uani d 1.00
C30 0.0006(8) 0.1423(4) 0.2812(4) 0.043(3) Uani d 1.00
C31 -0.1758(8) 0.2118(5) 0.3131(4) 0.052(3) Uani d 1.00
C32 -0.2866(9) 0.1857(6) 0.2976(5) 0.070(4) Uani d 1.00
C33 -0.3794(10) 0.2275(8) 0.3102(6) 0.100(5) Uani d 1.00
C34 -0.360(1) 0.2920(8) 0.3355(6) 0.109(5) Uani d 1.00
C35 -0.250(1) 0.3144(6) 0.3512(6) 0.093(5) Uani d 1.00
C36 -0.1529(10) 0.2752(5) 0.3413(5) 0.066(3) Uani d 1.00
C37 -0.302(1) 0.1163(7) 0.2716(7) 0.106(5) Uani d 1.00
C38 -0.035(1) 0.3001(6) 0.3604(7) 0.100(5) Uani d 1.00
C39 0.1278(7) 0.1641(4) 0.1683(4) 0.036(2) Uani d 1.00
C40 0.0669(8) 0.2508(4) 0.0747(4) 0.038(3) Uani d 1.00
C41 -0.0516(8) 0.2668(4) 0.0736(4) 0.046(3) Uani d 1.00
C42 -0.0913(9) 0.3118(5) 0.0215(5) 0.062(3) Uani d 1.00
C43 -0.016(1) 0.3370(5) -0.0257(5) 0.074(4) Uani d 1.00
C44 0.0975(10) 0.3213(5) -0.0212(5) 0.063(3) Uani d 1.00
C45 0.1435(8) 0.2766(4) 0.0287(4) 0.046(3) Uani d 1.00
C46 -0.1298(9) 0.2384(6) 0.1261(5) 0.080(4) Uani d 1.00
C47 0.2695(9) 0.2573(6) 0.0323(5) 0.070(4) Uani d 1.00
H1 0.1894 -0.1983 0.1454 0.0832 Uiso calc 1.00
H2 0.1402 -0.1796 0.0251 0.0815 Uiso calc 1.00
H3 0.1402 -0.0685 -0.0220 0.0749 Uiso calc 1.00
H4 0.1800 -0.1890 0.2646 0.1022 Uiso calc 1.00
H5 0.3127 -0.1966 0.2539 0.1022 Uiso calc 1.00
H6 0.2711 -0.1635 0.3218 0.1022 Uiso calc 1.00
H7 0.1661 0.1086 -0.0263 0.1171 Uiso calc 1.00
H8 0.2001 0.0386 -0.0550 0.1171 Uiso calc 1.00
H9 0.0784 0.0491 -0.0247 0.1171 Uiso calc 1.00
H10 0.4383 0.0158 0.0703 0.0775 Uiso calc 1.00
H11 0.5745 0.0810 0.0130 0.0994 Uiso calc 1.00
H12 0.6153 0.1928 0.0501 0.0887 Uiso calc 1.00
H13 0.5210 0.2356 0.1462 0.0713 Uiso calc 1.00
H14 0.3795 0.1727 0.2010 0.0624 Uiso calc 1.00
H15 0.3514 0.0398 0.3486 0.0614 Uiso calc 1.00
H16 0.4970 -0.0106 0.4241 0.0799 Uiso calc 1.00
H17 0.6446 -0.0752 0.3792 0.0952 Uiso calc 1.00
H18 0.6467 -0.0955 0.2575 0.0991 Uiso calc 1.00
H19 0.5031 -0.0442 0.1803 0.0828 Uiso calc 1.00
H20 0.1060 -0.0959 0.5789 0.0946 Uiso calc 1.00
H21 -0.0560 -0.1638 0.5522 0.1033 Uiso calc 1.00
H22 -0.1383 -0.1694 0.4382 0.0902 Uiso calc 1.00
H23 0.2959 -0.0407 0.5124 0.0941 Uiso calc 1.00
H24 0.2508 0.0119 0.4571 0.0941 Uiso calc 1.00
H25 0.2181 0.0188 0.5346 0.0941 Uiso calc 1.00
H26 -0.1103 -0.0584 0.3078 0.0943 Uiso calc 1.00
H27 -0.0236 -0.1150 0.2894 0.0943 Uiso calc 1.00
H28 -0.1450 -0.1334 0.3165 0.0943 Uiso calc 1.00
H29 -0.4598 0.2120 0.3021 0.1119 Uiso calc 1.00
H30 -0.4258 0.3206 0.3432 0.1217 Uiso calc 1.00
H31 -0.2393 0.3605 0.3706 0.1073 Uiso calc 1.00
H32 -0.3828 0.1040 0.2632 0.1108 Uiso calc 1.00
H33 -0.2645 0.1101 0.2277 0.1108 Uiso calc 1.00
H34 -0.2672 0.0838 0.3042 0.1108 Uiso calc 1.00
H35 0.0259 0.2667 0.3513 0.1080 Uiso calc 1.00
H36 -0.0131 0.3404 0.3362 0.1080 Uiso calc 1.00
H37 -0.0218 0.3104 0.4108 0.1080 Uiso calc 1.00
H38 -0.1751 0.3240 0.0182 0.0708 Uiso calc 1.00
H39 -0.0468 0.3658 -0.0623 0.0824 Uiso calc 1.00
H40 0.1509 0.3423 -0.0545 0.0756 Uiso calc 1.00
H41 -0.1040 0.2492 0.1727 0.0855 Uiso calc 1.00
H42 -0.2094 0.2533 0.1180 0.0855 Uiso calc 1.00
H43 -0.1320 0.1891 0.1226 0.0855 Uiso calc 1.00
H44 0.2885 0.2254 0.0692 0.0773 Uiso calc 1.00
H45 0.2925 0.2361 -0.0113 0.0773 Uiso calc 1.00
H46 0.3210 0.2954 0.0398 0.0773 Uiso calc 1.00

loop_
_atom_type_symbol
_atom_type_oxidation_number
_atom_type_number_in_cell
_atom_type_scat_dispersion_real
_atom_type_scat_dispersion_imag
_atom_type_scat_source
C 0 188 0.003 0.002
;International Tables for Crystallography
(1992, Vol. C, Tables 4.2.6.8 and 6.1.1.1)
;
H 0 184 0.000 0.000
;International Tables for Crystallography
(1992, Vol. C, Table 6.1.1.2)
;
N 0 12 0.006 0.003
;International Tables for Crystallography
(1992, Vol. C, Tables 4.2.6.8 and 6.1.1.1)
;
Cl 0 8 0.148 0.159
;International Tables for Crystallography
(1992, Vol. C, Tables 4.2.6.8 and 6.1.1.1)
;
P 0 4 0.102 0.094
;International Tables for Crystallography
(1992, Vol. C, Tables 4.2.6.8 and 6.1.1.1)
;
O 0 8 0.011 0.006
;International Tables for Crystallography
(1992, Vol. C, Tables 4.2.6.8 and 6.1.1.1)
;
Ru 0 4 -1.259 0.836
;International Tables for Crystallography
(1992, Vol. C, Tables 4.2.6.8 and 6.1.1.1)
;

loop_
_geom_bond_atom_site_label_1
_geom_bond_atom_site_label_2
_geom_bond_distance
_geom_bond_site_symmetry_1
_geom_bond_site_symmetry_2
_geom_bond_publ_flag
Ru(1) Cl(1) 2.434(2) 1_555 1_555 yes
Ru(1) Cl(2) 2.421(2) 1_555 1_555 yes
Ru(1) P(1) 2.401(2) 1_555 1_555 yes
Ru(1) C(21) 1.985(9) 1_555 1_555 yes
Ru(1) C(30) 1.966(9) 1_555 1_555 yes
Ru(1) C(39) 2.002(8) 1_555 1_555 yes
P(1) C(1) 1.836(8) 1_555 1_555 yes
P(1) C(9) 1.844(8) 1_555 1_555 yes
P(1) C(15) 1.849(8) 1_555 1_555 yes
O(1) C(2) 1.37(1) 1_555 1_555 yes
O(1) C(7) 1.40(1) 1_555 1_555 yes
O(2) C(6) 1.364(10) 1_555 1_555 yes
O(2) C(8) 1.40(1) 1_555 1_555 yes
N(1) C(21) 1.162(10) 1_555 1_555 yes
N(1) C(22) 1.41(1) 1_555 1_555 yes
N(2) C(30) 1.17(1) 1_555 1_555 yes
N(2) C(31) 1.38(1) 1_555 1_555 yes
N(3) C(39) 1.146(9) 1_555 1_555 yes
N(3) C(40) 1.413(10) 1_555 1_555 yes
C(1) C(2) 1.40(1) 1_555 1_555 yes
C(1) C(6) 1.39(1) 1_555 1_555 yes
C(2) C(3) 1.39(1) 1_555 1_555 yes
C(3) C(4) 1.37(1) 1_555 1_555 yes
C(4) C(5) 1.39(1) 1_555 1_555 yes
C(5) C(6) 1.40(1) 1_555 1_555 yes
C(9) C(10) 1.38(1) 1_555 1_555 yes
C(9) C(14) 1.38(1) 1_555 1_555 yes
C(10) C(11) 1.38(1) 1_555 1_555 yes
C(11) C(12) 1.39(2) 1_555 1_555 yes
C(12) C(13) 1.37(1) 1_555 1_555 yes
C(13) C(14) 1.38(1) 1_555 1_555 yes
C(15) C(16) 1.39(1) 1_555 1_555 yes
C(15) C(20) 1.38(1) 1_555 1_555 yes
C(16) C(17) 1.38(1) 1_555 1_555 yes
C(17) C(18) 1.36(1) 1_555 1_555 yes
C(18) C(19) 1.38(2) 1_555 1_555 yes
C(19) C(20) 1.39(1) 1_555 1_555 yes
C(22) C(23) 1.39(1) 1_555 1_555 yes
C(22) C(27) 1.38(1) 1_555 1_555 yes
C(23) C(24) 1.39(1) 1_555 1_555 yes
C(23) C(28) 1.49(1) 1_555 1_555 yes
C(24) C(25) 1.37(2) 1_555 1_555 yes
C(25) C(26) 1.36(2) 1_555 1_555 yes
C(26) C(27) 1.39(1) 1_555 1_555 yes
C(27) C(29) 1.50(1) 1_555 1_555 yes
C(31) C(32) 1.39(1) 1_555 1_555 yes
C(31) C(36) 1.39(1) 1_555 1_555 yes
C(32) C(33) 1.38(2) 1_555 1_555 yes
C(32) C(37) 1.47(2) 1_555 1_555 yes
C(33) C(34) 1.38(2) 1_555 1_555 yes
C(34) C(35) 1.35(2) 1_555 1_555 yes
C(35) C(36) 1.38(1) 1_555 1_555 yes
C(36) C(38) 1.46(2) 1_555 1_555 yes
C(40) C(41) 1.39(1) 1_555 1_555 yes
C(40) C(45) 1.37(1) 1_555 1_555 yes
C(41) C(42) 1.39(1) 1_555 1_555 yes
C(41) C(46) 1.49(1) 1_555 1_555 yes
C(42) C(43) 1.37(1) 1_555 1_555 yes
C(43) C(44) 1.34(1) 1_555 1_555 yes
C(44) C(45) 1.38(1) 1_555 1_555 yes
C(45) C(47) 1.49(1) 1_555 1_555 yes

loop_
_geom_contact_atom_site_label_1
_geom_contact_atom_site_label_2
_geom_contact_distance
_geom_contact_site_symmetry_1
_geom_contact_site_symmetry_2
N(2) C(24) 3.57(1) 1_555 3_556
N(3) C(7) 3.53(1) 1_555 2_555
C(22) C(24) 3.59(1) 1_555 3_556
C(33) C(44) 3.38(2) 1_555 4_455
C(34) C(44) 3.59(2) 1_555 4_455
